data_4338457
loop_
_publ_author_name
'Li, Jia'
'Banerjee, Atanu'
'Pawlak, Piotr L.'
'Brennessel, William W.'
'Chavez, Ferman A.'

_publ_section_title
;
 Highest Recorded N-O Stretching Frequency for 6-Coordinate {Fe-NO}(7)
 Complexes: An Iron Nitrosyl Model for His3 Active Sites.
;
_journal_issue 11
_journal_name_full 'Inorganic chemistry'
_journal_page_first 5414
_journal_page_last 5416
_journal_paper_doi 10.1021/ic500558j
_journal_volume 53
_journal_year 2014
_chemical_formula_moiety 'C29 H47 F3 Fe N7 O5 P S, C F3 O3 S, C4 H8 O'
_chemical_formula_sum 'C34 H55 F6 Fe N7 O9 P S2'
_chemical_formula_weight 970.79
_chemical_name_common '[Fe(L)(THF)(OTf)(NO)](OTf)'
_chemical_name_systematic
; 
 ? 
;
_space_group_IT_number 14
_symmetry_cell_setting monoclinic
_symmetry_space_group_name_Hall '-P 2ybc'
_symmetry_space_group_name_H-M 'P 1 21/c 1'
_atom_sites_solution_hydrogens geom
_atom_sites_solution_primary direct
_atom_sites_solution_secondary difmap
_audit_creation_method SHELXL-97
_cell_angle_alpha 90.00
_cell_angle_beta 90.873(5)
_cell_angle_gamma 90.00
_cell_formula_units_Z 8
_cell_length_a 19.548(5)
_cell_length_b 16.958(4)
_cell_length_c 27.060(7)
_cell_measurement_reflns_used 4041
_cell_measurement_temperature 100.0(5)
_cell_measurement_theta_max 23.36
_cell_measurement_theta_min 2.20
_cell_volume 8969(4)
_computing_cell_refinement 'SAINT (Bruker, 2009)'
_computing_data_collection 'APEX2 (Bruker, 2011)'
_computing_data_reduction 'SAINT (Bruker, 2009)'
_computing_molecular_graphics 'SHELXTL (Sheldrick, 2008)'
_computing_publication_material 'SHELXTL (Sheldrick, 2008)'
_computing_structure_refinement 'SHELXL-97 (Sheldrick, 2008)'
_computing_structure_solution 'SIR97 (Altomare et al., 1999)'
_diffrn_ambient_temperature 100.0(5)
_diffrn_measured_fraction_theta_full 1.000
_diffrn_measured_fraction_theta_max 1.000
_diffrn_measurement_device_type 'Bruker SMART APEX II CCD Platform'
_diffrn_measurement_method 'area detector, \w scans per \f'
_diffrn_radiation_monochromator graphite
_diffrn_radiation_source 'fine-focus sealed tube'
_diffrn_radiation_type MoK\a
_diffrn_radiation_wavelength 0.71073
_diffrn_reflns_av_R_equivalents 0.1720
_diffrn_reflns_av_sigmaI/netI 0.1073
_diffrn_reflns_limit_h_max 23
_diffrn_reflns_limit_h_min -23
_diffrn_reflns_limit_k_max 20
_diffrn_reflns_limit_k_min -20
_diffrn_reflns_limit_l_max 32
_diffrn_reflns_limit_l_min -32
_diffrn_reflns_number 94828
_diffrn_reflns_theta_full 25.03
_diffrn_reflns_theta_max 25.03
_diffrn_reflns_theta_min 1.59
_diffrn_standards_number 0
_exptl_absorpt_coefficient_mu 0.547
_exptl_absorpt_correction_T_max 0.9576
_exptl_absorpt_correction_T_min 0.8620
_exptl_absorpt_correction_type multi-scan
_exptl_absorpt_process_details 'SADABS (Sheldrick, 2008)'
_exptl_crystal_colour yellow-green
_exptl_crystal_density_diffrn 1.438
_exptl_crystal_density_method 'not measured'
_exptl_crystal_description plate
_exptl_crystal_F_000 4056
_exptl_crystal_size_max 0.28
_exptl_crystal_size_mid 0.14
_exptl_crystal_size_min 0.08
_refine_diff_density_max 0.779
_refine_diff_density_min -0.381
_refine_diff_density_rms 0.090
_refine_ls_extinction_method none
_refine_ls_goodness_of_fit_ref 1.002
_refine_ls_hydrogen_treatment constr
_refine_ls_matrix_type full
_refine_ls_number_parameters 1107
_refine_ls_number_reflns 15842
_refine_ls_number_restraints 3
_refine_ls_restrained_S_all 1.002
_refine_ls_R_factor_all 0.1417
_refine_ls_R_factor_gt 0.0631
_refine_ls_shift/su_max 0.000
_refine_ls_shift/su_mean 0.000
_refine_ls_structure_factor_coef Fsqd
_refine_ls_weighting_details 'calc w=1/[\s^2^(Fo^2^)+(0.0696P)^2^+8.4630P] where P=(Fo^2^+2Fc^2^)/3'
_refine_ls_weighting_scheme calc
_refine_ls_wR_factor_gt 0.1373
_refine_ls_wR_factor_ref 0.1751
_reflns_number_gt 8437
_reflns_number_total 15842
_reflns_threshold_expression >2sigma(I)
_cod_data_source_file ic500558j_si_002.cif
_cod_data_source_block oakfc29
_cod_depositor_comments 'Adding full bibliography for 4338456--4338457.cif.'
_cod_database_code 4338457

loop_
_symmetry_equiv_pos_as_xyz
'x, y, z'
'-x, y+1/2, -z+1/2'
'-x, -y, -z'
'x, -y-1/2, z-1/2'

loop_
_atom_site_label
_atom_site_type_symbol
_atom_site_fract_x
_atom_site_fract_y
_atom_site_fract_z
_atom_site_U_iso_or_equiv
_atom_site_adp_type
_atom_site_occupancy
_atom_site_symmetry_multiplicity
_atom_site_calc_flag
_atom_site_refinement_flags
_atom_site_disorder_assembly
_atom_site_disorder_group
Fe1 Fe 0.54140(4) 0.82450(4) 0.07632(3) 0.0216(2) Uani 1 1 d . . .
P1 P 0.59289(7) 0.64525(8) 0.12876(5) 0.0219(3) Uani 1 1 d . . .
N7 N 0.4936(2) 0.8542(3) 0.02368(19) 0.0345(12) Uani 1 1 d . . .
O1 O 0.4673(2) 0.8628(3) -0.01409(17) 0.0543(13) Uani 1 1 d . . .
N1 N 0.6073(2) 0.8094(2) 0.14082(15) 0.0212(10) Uani 1 1 d . . .
N2 N 0.6003(2) 0.7353(2) 0.04096(16) 0.0217(10) Uani 1 1 d . . .
N3 N 0.4750(2) 0.7291(3) 0.09863(16) 0.0242(10) Uani 1 1 d . . .
N4 N 0.6562(2) 0.7379(2) 0.20027(16) 0.0213(10) Uani 1 1 d . . .
N5 N 0.6470(2) 0.6174(2) 0.03529(16) 0.0236(10) Uani 1 1 d . . .
N6 N 0.4527(2) 0.6158(3) 0.13504(17) 0.0270(11) Uani 1 1 d . . .
C1 C 0.6205(3) 0.7362(3) 0.15719(19) 0.0228(12) Uani 1 1 d . . .
C2 C 0.6142(2) 0.6689(3) 0.0650(2) 0.0212(12) Uani 1 1 d . . .
C3 C 0.5027(3) 0.6669(3) 0.1216(2) 0.0246(13) Uani 1 1 d . . .
C4 C 0.6352(3) 0.9481(3) 0.1735(2) 0.0302(14) Uani 1 1 d . . .
H4 H 0.6120 0.9652 0.1421 0.036 Uiso 1 1 calc R . .
C5 C 0.7079(3) 0.9830(4) 0.1760(3) 0.0477(18) Uani 1 1 d . . .
H5A H 0.7343 0.9637 0.1480 0.072 Uiso 1 1 calc R . .
H5B H 0.7305 0.9670 0.2070 0.072 Uiso 1 1 calc R . .
H5C H 0.7052 1.0407 0.1746 0.072 Uiso 1 1 calc R . .
C6 C 0.5961(3) 0.9808(4) 0.2177(2) 0.0417(16) Uani 1 1 d . . .
H6A H 0.5493 0.9600 0.2172 0.063 Uiso 1 1 calc R . .
H6B H 0.5946 1.0385 0.2158 0.063 Uiso 1 1 calc R . .
H6C H 0.6193 0.9650 0.2485 0.063 Uiso 1 1 calc R . .
C7 C 0.6365(3) 0.8592(3) 0.1759(2) 0.0268(13) Uani 1 1 d . . .
C8 C 0.6659(3) 0.8155(3) 0.2122(2) 0.0273(13) Uani 1 1 d . . .
H8 H 0.6891 0.8351 0.2407 0.033 Uiso 1 1 calc R . .
C9 C 0.6786(3) 0.6682(3) 0.2294(2) 0.0291(14) Uani 1 1 d . . .
H9A H 0.7052 0.6327 0.2079 0.035 Uiso 1 1 calc R . .
H9B H 0.6377 0.6390 0.2404 0.035 Uiso 1 1 calc R . .
C10 C 0.7214(3) 0.6896(4) 0.2736(2) 0.0406(16) Uani 1 1 d . . .
H10A H 0.7378 0.6415 0.2899 0.061 Uiso 1 1 calc R . .
H10B H 0.6939 0.7203 0.2967 0.061 Uiso 1 1 calc R . .
H10C H 0.7606 0.7211 0.2632 0.061 Uiso 1 1 calc R . .
C11 C 0.6189(3) 0.7859(3) -0.0468(2) 0.0312(14) Uani 1 1 d . . .
H11 H 0.6059 0.8377 -0.0320 0.037 Uiso 1 1 calc R . .
C12 C 0.5622(4) 0.7607(4) -0.0835(2) 0.059(2) Uani 1 1 d . . .
H12A H 0.5212 0.7457 -0.0653 0.088 Uiso 1 1 calc R . .
H12B H 0.5780 0.7156 -0.1030 0.088 Uiso 1 1 calc R . .
H12C H 0.5512 0.8047 -0.1057 0.088 Uiso 1 1 calc R . .
C13 C 0.6858(4) 0.7963(4) -0.0741(3) 0.062(2) Uani 1 1 d . . .
H13A H 0.7211 0.8159 -0.0511 0.094 Uiso 1 1 calc R . .
H13B H 0.6792 0.8342 -0.1011 0.094 Uiso 1 1 calc R . .
H13C H 0.7002 0.7454 -0.0877 0.094 Uiso 1 1 calc R . .
C14 C 0.6251(3) 0.7262(3) -0.0063(2) 0.0237(12) Uani 1 1 d . . .
C15 C 0.6541(3) 0.6534(3) -0.0099(2) 0.0263(13) Uani 1 1 d . . .
H15 H 0.6752 0.6317 -0.0382 0.032 Uiso 1 1 calc R . .
C16 C 0.6693(3) 0.5375(3) 0.0471(2) 0.0360(15) Uani 1 1 d . . .
H16A H 0.6663 0.5290 0.0832 0.043 Uiso 1 1 calc R . .
H16B H 0.7178 0.5312 0.0377 0.043 Uiso 1 1 calc R . .
C17 C 0.6267(4) 0.4766(4) 0.0206(2) 0.0529(19) Uani 1 1 d . . .
H17A H 0.6397 0.4239 0.0324 0.079 Uiso 1 1 calc R . .
H17B H 0.6344 0.4801 -0.0150 0.079 Uiso 1 1 calc R . .
H17C H 0.5782 0.4859 0.0272 0.079 Uiso 1 1 calc R . .
C18 C 0.3556(3) 0.7696(3) 0.0692(2) 0.0368(15) Uani 1 1 d . . .
H18 H 0.3744 0.8245 0.0695 0.044 Uiso 1 1 calc R . .
C19 C 0.3487(3) 0.7415(4) 0.0151(2) 0.0452(17) Uani 1 1 d . . .
H19A H 0.3943 0.7351 0.0011 0.068 Uiso 1 1 calc R . .
H19B H 0.3229 0.7806 -0.0042 0.068 Uiso 1 1 calc R . .
H19C H 0.3246 0.6909 0.0141 0.068 Uiso 1 1 calc R . .
C20 C 0.2856(3) 0.7704(4) 0.0928(3) 0.0468(18) Uani 1 1 d . . .
H20A H 0.2902 0.7867 0.1274 0.070 Uiso 1 1 calc R . .
H20B H 0.2657 0.7174 0.0911 0.070 Uiso 1 1 calc R . .
H20C H 0.2557 0.8075 0.0750 0.070 Uiso 1 1 calc R . .
C21 C 0.4046(3) 0.7166(3) 0.0971(2) 0.0275(13) Uani 1 1 d . . .
C22 C 0.3917(3) 0.6480(4) 0.1204(2) 0.0348(15) Uani 1 1 d . . .
H22 H 0.3477 0.6259 0.1257 0.042 Uiso 1 1 calc R . .
C23 C 0.4619(3) 0.5409(3) 0.1615(2) 0.0374(15) Uani 1 1 d . . .
H23A H 0.4205 0.5297 0.1809 0.045 Uiso 1 1 calc R . .
H23B H 0.5011 0.5456 0.1849 0.045 Uiso 1 1 calc R . .
C24 C 0.4747(3) 0.4730(3) 0.1266(2) 0.0416(16) Uani 1 1 d . . .
H24A H 0.4782 0.4238 0.1454 0.062 Uiso 1 1 calc R . .
H24B H 0.5174 0.4822 0.1090 0.062 Uiso 1 1 calc R . .
H24C H 0.4367 0.4692 0.1027 0.062 Uiso 1 1 calc R . .
O2 O 0.4886(2) 0.9043(2) 0.12450(14) 0.0335(10) Uani 1 1 d . . .
S1 S 0.44480(8) 0.97378(8) 0.11776(6) 0.0310(4) Uani 1 1 d . . .
O3 O 0.3983(2) 0.9684(2) 0.07797(15) 0.0430(11) Uani 1 1 d . . .
O4 O 0.4813(2) 1.0475(2) 0.12409(16) 0.0422(11) Uani 1 1 d . . .
C25 C 0.3920(3) 0.9691(4) 0.1729(2) 0.0393(16) Uani 1 1 d . . .
F1 F 0.34723(19) 1.0283(2) 0.17146(14) 0.0536(10) Uani 1 1 d . . .
F2 F 0.42588(18) 0.9727(2) 0.21429(13) 0.0497(10) Uani 1 1 d . . .
F3 F 0.35590(18) 0.9013(2) 0.17256(14) 0.0497(10) Uani 1 1 d . . .
O5 O 0.6206(2) 0.9098(2) 0.05562(14) 0.0340(10) Uani 1 1 d . . .
C26 C 0.6028(3) 0.9870(3) 0.0384(2) 0.0327(14) Uani 1 1 d . . .
H26A H 0.5738 1.0145 0.0626 0.039 Uiso 1 1 calc R . .
H26B H 0.5779 0.9840 0.0063 0.039 Uiso 1 1 calc R . .
C27 C 0.6719(3) 1.0303(3) 0.0326(2) 0.0369(15) Uani 1 1 d . . .
H27A H 0.6690 1.0715 0.0067 0.044 Uiso 1 1 calc R . .
H27B H 0.6875 1.0544 0.0641 0.044 Uiso 1 1 calc R . .
C28 C 0.7187(3) 0.9628(3) 0.0172(2) 0.0395(16) Uani 1 1 d . . .
H28A H 0.7129 0.9505 -0.0184 0.047 Uiso 1 1 calc R . .
H28B H 0.7673 0.9755 0.0242 0.047 Uiso 1 1 calc R . .
C29 C 0.6943(3) 0.8952(4) 0.0492(2) 0.0362(15) Uani 1 1 d . . .
H29A H 0.7020 0.8439 0.0327 0.043 Uiso 1 1 calc R . .
H29B H 0.7187 0.8951 0.0816 0.043 Uiso 1 1 calc R . .
Fe2 Fe 0.03319(4) 0.81685(4) 0.07461(3) 0.0217(2) Uani 1 1 d . . .
P2 P 0.10597(7) 0.64410(8) 0.12419(5) 0.0235(3) Uani 1 1 d . . .
N14 N 0.0637(2) 0.9027(3) 0.04551(18) 0.0292(11) Uani 1 1 d . . .
O9 O 0.0888(2) 0.9557(2) 0.02619(18) 0.0556(13) Uani 1 1 d . . .
N8 N -0.0219(2) 0.7160(2) 0.10706(16) 0.0230(10) Uani 1 1 d . . .
N9 N 0.0988(2) 0.7359(2) 0.03719(16) 0.0215(10) Uani 1 1 d . . .
N10 N 0.1060(2) 0.8096(3) 0.13434(16) 0.0256(11) Uani 1 1 d . . .
N11 N -0.0278(2) 0.5951(3) 0.13814(17) 0.0264(11) Uani 1 1 d . . .
N12 N 0.1575(2) 0.6261(2) 0.02920(17) 0.0250(11) Uani 1 1 d . . .
C31 C 0.0135(3) 0.6537(3) 0.12245(19) 0.0246(13) Uani 1 1 d . . .
C32 C 0.1208(3) 0.6709(3) 0.06080(19) 0.0214(12) Uani 1 1 d . . .
C33 C 0.1251(3) 0.7390(3) 0.1517(2) 0.0259(13) Uani 1 1 d . A .
C34 C -0.1502(3) 0.7483(3) 0.1019(2) 0.0308(14) Uani 1 1 d . . .
H34 H -0.1348 0.7937 0.0813 0.037 Uiso 1 1 calc R . .
C35 C -0.1795(3) 0.7798(4) 0.1497(2) 0.0444(17) Uani 1 1 d . . .
H35A H -0.1436 0.8076 0.1685 0.067 Uiso 1 1 calc R . .
H35B H -0.1967 0.7358 0.1695 0.067 Uiso 1 1 calc R . .
H35C H -0.2171 0.8163 0.1421 0.067 Uiso 1 1 calc R . .
C36 C -0.2055(3) 0.7019(4) 0.0731(3) 0.0451(17) Uani 1 1 d . . .
H36A H -0.1867 0.6830 0.0419 0.068 Uiso 1 1 calc R . .
H36B H -0.2447 0.7363 0.0662 0.068 Uiso 1 1 calc R . .
H36C H -0.2203 0.6568 0.0929 0.068 Uiso 1 1 calc R . .
C37 C -0.0901(3) 0.6962(3) 0.1131(2) 0.0244(13) Uani 1 1 d . . .
C38 C -0.0931(3) 0.6214(3) 0.1317(2) 0.0295(14) Uani 1 1 d . . .
H38 H -0.1336 0.5928 0.1389 0.035 Uiso 1 1 calc R . .
C39 C -0.0100(3) 0.5145(3) 0.1544(2) 0.0307(14) Uani 1 1 d . . .
H39A H -0.0420 0.4975 0.1803 0.037 Uiso 1 1 calc R . .
H39B H 0.0368 0.5143 0.1688 0.037 Uiso 1 1 calc R . .
C40 C -0.0138(3) 0.4575(3) 0.1115(2) 0.0389(16) Uani 1 1 d . . .
H40A H 0.0008 0.4051 0.1227 0.058 Uiso 1 1 calc R . .
H40B H 0.0164 0.4757 0.0852 0.058 Uiso 1 1 calc R . .
H40C H -0.0609 0.4548 0.0988 0.058 Uiso 1 1 calc R . .
C41 C 0.1154(3) 0.7958(3) -0.0485(2) 0.0268(13) Uani 1 1 d . . .
H41 H 0.0751 0.8287 -0.0395 0.032 Uiso 1 1 calc R . .
C42 C 0.1784(3) 0.8492(3) -0.0481(2) 0.0337(14) Uani 1 1 d . . .
H42A H 0.1877 0.8675 -0.0143 0.051 Uiso 1 1 calc R . .
H42B H 0.1700 0.8947 -0.0697 0.051 Uiso 1 1 calc R . .
H42C H 0.2179 0.8196 -0.0600 0.051 Uiso 1 1 calc R . .
C43 C 0.1019(3) 0.7624(4) -0.1003(2) 0.0388(15) Uani 1 1 d . . .
H43A H 0.0610 0.7291 -0.0999 0.058 Uiso 1 1 calc R . .
H43B H 0.1413 0.7309 -0.1104 0.058 Uiso 1 1 calc R . .
H43C H 0.0948 0.8059 -0.1237 0.058 Uiso 1 1 calc R . .
C44 C 0.1233(3) 0.7318(3) -0.0102(2) 0.0243(13) Uani 1 1 d . . .
C45 C 0.1589(3) 0.6641(3) -0.0154(2) 0.0284(13) Uani 1 1 d . . .
H45 H 0.1808 0.6462 -0.0444 0.034 Uiso 1 1 calc R . .
C46 C 0.1903(3) 0.5500(3) 0.0395(2) 0.0329(14) Uani 1 1 d . . .
H46A H 0.1910 0.5403 0.0756 0.039 Uiso 1 1 calc R . .
H46B H 0.2383 0.5515 0.0282 0.039 Uiso 1 1 calc R . .
C47 C 0.1528(3) 0.4834(3) 0.0136(2) 0.0407(16) Uani 1 1 d . . .
H47A H 0.1754 0.4333 0.0214 0.061 Uiso 1 1 calc R . .
H47B H 0.1533 0.4921 -0.0222 0.061 Uiso 1 1 calc R . .
H47C H 0.1054 0.4817 0.0248 0.061 Uiso 1 1 calc R . .
C48 C 0.1320(3) 0.9520(3) 0.1560(3) 0.0430(18) Uani 1 1 d . . .
H48 H 0.0869 0.9646 0.1399 0.052 Uiso 1 1 calc R . .
C49 C 0.1901(3) 0.9739(4) 0.1194(3) 0.068(2) Uani 1 1 d . . .
H49A H 0.1829 0.9455 0.0882 0.102 Uiso 1 1 calc R . .
H49B H 0.2345 0.9592 0.1339 0.102 Uiso 1 1 calc R . .
H49C H 0.1892 1.0309 0.1132 0.102 Uiso 1 1 calc R . .
C50 C 0.1385(4) 0.9992(4) 0.2036(3) 0.078(3) Uani 1 1 d . . .
H50A H 0.1020 0.9839 0.2261 0.118 Uiso 1 1 calc R . .
H50B H 0.1347 1.0556 0.1961 0.118 Uiso 1 1 calc R . .
H50C H 0.1831 0.9886 0.2193 0.118 Uiso 1 1 calc R . .
C51 C 0.1349(3) 0.8647(3) 0.1659(2) 0.0325(15) Uani 1 1 d . . .
C52 C 0.1684(3) 0.8268(4) 0.2033(2) 0.0417(17) Uani 1 1 d . A .
H52 H 0.1909 0.8504 0.2308 0.050 Uiso 1 1 calc R . .
N13 N 0.1633(2) 0.7472(3) 0.19339(18) 0.0371(13) Uani 1 1 d D . .
C53 C 0.1891(4) 0.6832(6) 0.2269(4) 0.040(3) Uani 0.792(9) 1 d PD A 1
H53A H 0.1767 0.6310 0.2130 0.048 Uiso 0.792(9) 1 calc PR A 1
H53B H 0.1679 0.6883 0.2598 0.048 Uiso 0.792(9) 1 calc PR A 1
C54 C 0.2663(4) 0.6901(5) 0.2320(3) 0.051(2) Uani 0.792(9) 1 d PD A 1
H54A H 0.2867 0.6882 0.1991 0.077 Uiso 0.792(9) 1 calc PR A 1
H54B H 0.2840 0.6463 0.2521 0.077 Uiso 0.792(9) 1 calc PR A 1
H54C H 0.2781 0.7402 0.2480 0.077 Uiso 0.792(9) 1 calc PR A 1
C53' C 0.212(2) 0.688(3) 0.2146(11) 0.040(3) Uani 0.208(9) 1 d PD A 5
H53C H 0.2603 0.7039 0.2090 0.048 Uiso 0.208(9) 1 calc PR A 5
H53D H 0.2042 0.6351 0.2005 0.048 Uiso 0.208(9) 1 calc PR A 5
C54' C 0.1953(17) 0.6907(18) 0.2691(10) 0.051(2) Uani 0.208(9) 1 d PD A 5
H54D H 0.2027 0.7442 0.2819 0.077 Uiso 0.208(9) 1 calc PR A 5
H54E H 0.2248 0.6537 0.2873 0.077 Uiso 0.208(9) 1 calc PR A 5
H54F H 0.1473 0.6759 0.2735 0.077 Uiso 0.208(9) 1 calc PR A 5
O10 O -0.03716(18) 0.8844(2) 0.11780(14) 0.0281(9) Uani 1 1 d . . .
S2 S -0.07152(7) 0.96042(8) 0.11079(5) 0.0287(3) Uani 1 1 d . . .
O11 O -0.02943(19) 1.0191(2) 0.08841(15) 0.0354(10) Uani 1 1 d . . .
O12 O -0.14077(19) 0.9532(2) 0.09224(15) 0.0373(10) Uani 1 1 d . . .
C55 C -0.0820(3) 0.9939(4) 0.1741(2) 0.0396(16) Uani 1 1 d . . .
F7 F -0.1143(2) 1.0626(2) 0.17500(14) 0.0630(12) Uani 1 1 d . . .
F8 F -0.11668(19) 0.9441(2) 0.20129(13) 0.0479(10) Uani 1 1 d . . .
F9 F -0.0215(2) 1.0043(3) 0.19677(14) 0.0632(12) Uani 1 1 d . . .
O13 O -0.04006(18) 0.7965(2) 0.01374(14) 0.0298(9) Uani 1 1 d . . .
C56 C -0.0749(3) 0.8589(3) -0.0135(2) 0.0373(15) Uani 1 1 d . . .
H56A H -0.0448 0.9056 -0.0166 0.045 Uiso 1 1 calc R . .
H56B H -0.1171 0.8749 0.0036 0.045 Uiso 1 1 calc R . .
C57 C -0.0914(4) 0.8263(4) -0.0624(3) 0.066(2) Uani 1 1 d . . .
H57A H -0.0529 0.8336 -0.0853 0.080 Uiso 1 1 calc R . .
H57B H -0.1328 0.8515 -0.0767 0.080 Uiso 1 1 calc R . .
C58 C -0.1038(3) 0.7391(4) -0.0523(2) 0.0453(17) Uani 1 1 d . . .
H58A H -0.1514 0.7297 -0.0419 0.054 Uiso 1 1 calc R . .
H58B H -0.0944 0.7067 -0.0819 0.054 Uiso 1 1 calc R . .
C59 C -0.0531(3) 0.7211(3) -0.0106(2) 0.0330(14) Uani 1 1 d . . .
H59A H -0.0727 0.6827 0.0129 0.040 Uiso 1 1 calc R . .
H59B H -0.0103 0.6989 -0.0239 0.040 Uiso 1 1 calc R . .
S3 S 0.22092(8) 0.94912(9) 0.34777(6) 0.0339(4) Uani 1 1 d . . .
O6 O 0.2347(2) 1.0299(3) 0.33698(19) 0.0608(14) Uani 1 1 d . . .
O7 O 0.2218(3) 0.9320(3) 0.39914(16) 0.0593(14) Uani 1 1 d . . .
O8 O 0.1659(2) 0.9136(3) 0.32043(17) 0.0608(14) Uani 1 1 d . . .
C30 C 0.2947(3) 0.8992(5) 0.3257(3) 0.052(2) Uani 1 1 d . . .
F4 F 0.2915(3) 0.8225(3) 0.3346(2) 0.1041(19) Uani 1 1 d . . .
F5 F 0.3014(2) 0.9059(3) 0.27755(16) 0.0869(17) Uani 1 1 d . . .
F6 F 0.35254(19) 0.9259(3) 0.34600(16) 0.0710(14) Uani 1 1 d . . .
S4 S 0.27837(7) 0.44260(8) 0.14972(5) 0.0285(3) Uani 1 1 d . . .
O14 O 0.3276(2) 0.3952(3) 0.17588(15) 0.0446(11) Uani 1 1 d . . .
O15 O 0.2706(2) 0.5217(2) 0.16708(17) 0.0518(13) Uani 1 1 d . . .
O16 O 0.2806(2) 0.4364(2) 0.09741(14) 0.0400(11) Uani 1 1 d . . .
C60 C 0.1981(3) 0.3968(3) 0.1649(2) 0.0322(14) Uani 1 1 d . . .
F10 F 0.14496(17) 0.4322(2) 0.14246(15) 0.0527(10) Uani 1 1 d . . .
F11 F 0.19657(17) 0.3216(2) 0.15017(14) 0.0465(10) Uani 1 1 d . . .
F12 F 0.1864(2) 0.3955(3) 0.21284(14) 0.0609(11) Uani 1 1 d . . .
O17 O 0.5080(2) 0.6915(3) 0.23482(16) 0.0476(12) Uani 1 1 d . . .
C61 C 0.4724(4) 0.7641(4) 0.2249(3) 0.061(2) Uani 1 1 d . . .
H61A H 0.4307 0.7538 0.2047 0.073 Uiso 1 1 calc R . .
H61B H 0.5021 0.8007 0.2065 0.073 Uiso 1 1 calc R . .
C62 C 0.4542(5) 0.7985(5) 0.2717(3) 0.089(3) Uani 1 1 d . . .
H62A H 0.4097 0.8263 0.2690 0.107 Uiso 1 1 calc R . .
H62B H 0.4896 0.8363 0.2832 0.107 Uiso 1 1 calc R . .
C63 C 0.4495(4) 0.7282(6) 0.3068(3) 0.080(3) Uani 1 1 d . . .
H63A H 0.4570 0.7435 0.3418 0.096 Uiso 1 1 calc R . .
H63B H 0.4055 0.6996 0.3032 0.096 Uiso 1 1 calc R . .
C64 C 0.5093(4) 0.6815(5) 0.2863(3) 0.061(2) Uani 1 1 d . . .
H64A H 0.5531 0.7013 0.3005 0.073 Uiso 1 1 calc R . .
H64B H 0.5048 0.6250 0.2948 0.073 Uiso 1 1 calc R . .
O18 O -0.0349(2) 0.7853(3) 0.32407(18) 0.0580(13) Uani 1 1 d . . .
C65 C -0.0623(4) 0.7113(4) 0.3092(3) 0.062(2) Uani 1 1 d . . .
H65A H -0.1102 0.7066 0.3203 0.074 Uiso 1 1 calc R . .
H65B H -0.0353 0.6681 0.3245 0.074 Uiso 1 1 calc R . .
C66 C -0.0602(6) 0.7054(6) 0.2567(3) 0.106(4) Uani 1 1 d . . .
H66A H -0.1037 0.7236 0.2415 0.127 Uiso 1 1 calc R . .
H66B H -0.0518 0.6502 0.2465 0.127 Uiso 1 1 calc R . .
C67 C -0.0017(4) 0.7579(6) 0.2416(3) 0.085(3) Uani 1 1 d . . .
H67A H 0.0418 0.7283 0.2398 0.102 Uiso 1 1 calc R . .
H67B H -0.0112 0.7838 0.2094 0.102 Uiso 1 1 calc R . .
C68 C -0.0005(4) 0.8161(5) 0.2831(3) 0.069(2) Uani 1 1 d . . .
H68A H 0.0475 0.8282 0.2926 0.082 Uiso 1 1 calc R . .
H68B H -0.0227 0.8658 0.2723 0.082 Uiso 1 1 calc R . .

loop_
_atom_site_aniso_label
_atom_site_aniso_U_11
_atom_site_aniso_U_22
_atom_site_aniso_U_33
_atom_site_aniso_U_23
_atom_site_aniso_U_13
_atom_site_aniso_U_12
Fe1 0.0237(4) 0.0167(4) 0.0244(5) 0.0000(3) 0.0008(3) 0.0035(3)
P1 0.0236(8) 0.0167(7) 0.0255(8) 0.0016(6) -0.0003(6) 0.0011(6)
N7 0.034(3) 0.032(3) 0.037(3) 0.002(2) -0.001(2) 0.004(2)
O1 0.067(3) 0.061(3) 0.035(3) 0.001(2) -0.014(2) 0.017(3)
N1 0.022(2) 0.017(2) 0.025(3) -0.0003(19) -0.0007(19) 0.0031(19)
N2 0.024(3) 0.017(2) 0.024(3) -0.0009(19) 0.001(2) 0.003(2)
N3 0.022(3) 0.022(3) 0.028(3) -0.004(2) 0.001(2) 0.001(2)
N4 0.019(2) 0.020(2) 0.025(3) -0.0044(19) 0.0001(19) -0.0008(19)
N5 0.025(3) 0.019(2) 0.028(3) -0.001(2) 0.002(2) 0.006(2)
N6 0.027(3) 0.022(3) 0.032(3) -0.002(2) 0.001(2) -0.005(2)
C1 0.023(3) 0.023(3) 0.022(3) 0.003(2) 0.000(2) -0.001(2)
C2 0.013(3) 0.019(3) 0.031(3) -0.002(2) 0.000(2) 0.000(2)
C3 0.021(3) 0.022(3) 0.030(3) -0.005(2) 0.008(2) -0.004(2)
C4 0.032(3) 0.020(3) 0.038(4) 0.000(3) -0.004(3) -0.001(3)
C5 0.043(4) 0.036(4) 0.065(5) -0.004(3) -0.004(3) -0.007(3)
C6 0.050(4) 0.039(4) 0.035(4) -0.008(3) -0.007(3) 0.013(3)
C7 0.018(3) 0.029(3) 0.033(3) -0.006(3) 0.000(2) 0.002(3)
C8 0.034(3) 0.025(3) 0.023(3) -0.006(2) -0.002(3) 0.000(3)
C9 0.032(3) 0.026(3) 0.030(3) 0.007(3) -0.004(3) 0.005(3)
C10 0.041(4) 0.037(4) 0.043(4) 0.007(3) -0.013(3) -0.002(3)
C11 0.040(4) 0.025(3) 0.028(3) 0.000(3) 0.004(3) 0.005(3)
C12 0.098(6) 0.035(4) 0.043(4) 0.003(3) -0.029(4) 0.010(4)
C13 0.078(6) 0.050(5) 0.061(5) 0.014(4) 0.032(4) 0.009(4)
C14 0.018(3) 0.027(3) 0.025(3) -0.001(2) 0.002(2) 0.002(2)
C15 0.028(3) 0.025(3) 0.026(3) -0.004(2) -0.001(2) 0.005(3)
C16 0.054(4) 0.019(3) 0.034(4) 0.001(3) 0.005(3) 0.018(3)
C17 0.083(6) 0.025(4) 0.051(5) -0.002(3) 0.000(4) 0.008(4)
C18 0.028(3) 0.020(3) 0.063(5) -0.008(3) -0.006(3) 0.003(3)
C19 0.042(4) 0.034(4) 0.059(5) 0.001(3) -0.019(3) 0.001(3)
C20 0.032(4) 0.036(4) 0.072(5) 0.004(3) -0.001(3) 0.002(3)
C21 0.017(3) 0.026(3) 0.040(4) -0.009(3) 0.000(3) 0.001(2)
C22 0.015(3) 0.044(4) 0.045(4) -0.007(3) 0.004(3) -0.003(3)
C23 0.036(4) 0.038(4) 0.039(4) 0.015(3) -0.004(3) -0.012(3)
C24 0.038(4) 0.030(4) 0.056(5) 0.009(3) -0.001(3) -0.002(3)
O2 0.041(2) 0.026(2) 0.034(2) 0.0004(18) 0.0020(19) 0.0152(19)
S1 0.0361(9) 0.0242(8) 0.0328(9) 0.0009(6) 0.0049(7) 0.0094(7)
O3 0.055(3) 0.036(3) 0.038(3) -0.001(2) -0.009(2) 0.010(2)
O4 0.040(3) 0.029(2) 0.057(3) 0.003(2) 0.007(2) -0.003(2)
C25 0.036(4) 0.035(4) 0.046(4) -0.014(3) -0.012(3) 0.014(3)
F1 0.048(2) 0.056(3) 0.058(3) -0.014(2) 0.0069(19) 0.025(2)
F2 0.047(2) 0.068(3) 0.034(2) -0.0095(19) -0.0016(18) 0.004(2)
F3 0.042(2) 0.049(2) 0.058(3) -0.0019(19) 0.0096(18) -0.0095(19)
O5 0.038(2) 0.023(2) 0.041(3) 0.0045(18) 0.0043(19) 0.0011(18)
C26 0.027(3) 0.033(3) 0.039(4) 0.013(3) 0.008(3) 0.006(3)
C27 0.037(4) 0.035(4) 0.039(4) 0.005(3) -0.007(3) -0.005(3)
C28 0.030(3) 0.038(4) 0.050(4) 0.008(3) -0.003(3) -0.005(3)
C29 0.026(3) 0.038(4) 0.044(4) 0.005(3) -0.001(3) 0.004(3)
Fe2 0.0191(4) 0.0158(4) 0.0302(5) 0.0008(3) -0.0009(3) 0.0010(3)
P2 0.0214(8) 0.0205(8) 0.0285(9) 0.0019(6) -0.0007(6) 0.0017(6)
N14 0.027(3) 0.018(3) 0.043(3) 0.002(2) 0.002(2) 0.003(2)
O9 0.064(3) 0.024(3) 0.079(4) 0.005(2) 0.028(3) -0.005(2)
N8 0.018(2) 0.021(3) 0.030(3) 0.000(2) 0.002(2) 0.001(2)
N9 0.020(2) 0.019(2) 0.025(3) 0.001(2) -0.001(2) -0.0025(19)
N10 0.019(2) 0.024(3) 0.034(3) -0.001(2) -0.001(2) 0.003(2)
N11 0.024(3) 0.019(3) 0.036(3) 0.005(2) 0.004(2) 0.004(2)
N12 0.024(3) 0.020(3) 0.032(3) -0.002(2) -0.004(2) 0.001(2)
C31 0.025(3) 0.023(3) 0.026(3) 0.002(2) 0.000(2) -0.001(2)
C32 0.020(3) 0.017(3) 0.027(3) -0.002(2) 0.002(2) 0.001(2)
C33 0.018(3) 0.027(3) 0.033(3) -0.003(3) -0.002(2) 0.002(2)
C34 0.018(3) 0.024(3) 0.051(4) 0.007(3) 0.001(3) 0.001(2)
C35 0.042(4) 0.039(4) 0.052(4) 0.007(3) 0.014(3) 0.009(3)
C36 0.026(3) 0.036(4) 0.072(5) 0.008(3) -0.014(3) 0.000(3)
C37 0.016(3) 0.024(3) 0.033(3) -0.003(2) -0.002(2) -0.001(2)
C38 0.022(3) 0.023(3) 0.044(4) 0.003(3) 0.006(3) -0.005(2)
C39 0.029(3) 0.027(3) 0.036(4) 0.012(3) -0.001(3) 0.002(3)
C40 0.035(4) 0.026(3) 0.055(4) 0.003(3) -0.001(3) 0.006(3)
C41 0.023(3) 0.019(3) 0.038(4) 0.003(2) 0.002(3) 0.002(2)
C42 0.027(3) 0.028(3) 0.046(4) 0.010(3) 0.003(3) -0.005(3)
C43 0.047(4) 0.035(4) 0.034(4) 0.005(3) -0.006(3) 0.003(3)
C44 0.019(3) 0.025(3) 0.029(3) 0.000(2) -0.002(2) -0.005(2)
C45 0.031(3) 0.024(3) 0.030(3) 0.000(3) 0.001(3) 0.001(3)
C46 0.040(4) 0.023(3) 0.036(4) 0.003(3) 0.007(3) 0.017(3)
C47 0.049(4) 0.017(3) 0.056(4) 0.003(3) 0.008(3) 0.003(3)
C48 0.036(4) 0.021(3) 0.071(5) -0.010(3) -0.024(3) 0.007(3)
C49 0.036(4) 0.034(4) 0.133(8) 0.017(4) -0.018(5) -0.005(3)
C50 0.093(6) 0.028(4) 0.113(7) -0.030(4) -0.062(6) 0.017(4)
C51 0.024(3) 0.021(3) 0.052(4) -0.009(3) -0.011(3) 0.002(3)
C52 0.040(4) 0.034(4) 0.051(4) -0.018(3) -0.018(3) 0.006(3)
N13 0.038(3) 0.030(3) 0.043(3) -0.004(2) -0.013(2) 0.005(2)
C53 0.035(7) 0.041(5) 0.043(6) -0.005(4) -0.017(4) 0.009(5)
C54 0.055(6) 0.034(5) 0.063(6) -0.002(4) -0.020(5) 0.002(4)
C53' 0.035(7) 0.041(5) 0.043(6) -0.005(4) -0.017(4) 0.009(5)
C54' 0.055(6) 0.034(5) 0.063(6) -0.002(4) -0.020(5) 0.002(4)
O10 0.022(2) 0.022(2) 0.040(2) 0.0000(17) 0.0047(17) 0.0039(16)
S2 0.0283(8) 0.0208(8) 0.0369(9) 0.0013(6) 0.0043(6) 0.0062(6)
O11 0.033(2) 0.023(2) 0.050(3) 0.0032(19) 0.012(2) 0.0022(18)
O12 0.029(2) 0.034(2) 0.048(3) 0.001(2) -0.0071(19) 0.0099(19)
C55 0.044(4) 0.032(4) 0.043(4) -0.001(3) 0.008(3) 0.011(3)
F7 0.092(3) 0.038(2) 0.059(3) -0.0046(19) 0.023(2) 0.026(2)
F8 0.059(2) 0.044(2) 0.041(2) 0.0014(18) 0.0142(19) 0.0013(19)
F9 0.048(3) 0.086(3) 0.056(3) -0.025(2) -0.004(2) -0.013(2)
O13 0.031(2) 0.019(2) 0.039(2) 0.0034(17) -0.0074(18) -0.0001(17)
C56 0.046(4) 0.029(3) 0.037(4) 0.005(3) -0.010(3) 0.010(3)
C57 0.077(6) 0.049(5) 0.072(6) 0.000(4) -0.035(4) 0.020(4)
C58 0.047(4) 0.044(4) 0.044(4) 0.000(3) -0.020(3) -0.003(3)
C59 0.028(3) 0.025(3) 0.045(4) -0.002(3) -0.009(3) -0.001(3)
S3 0.0316(9) 0.0323(9) 0.0381(10) -0.0010(7) 0.0085(7) -0.0019(7)
O6 0.042(3) 0.040(3) 0.101(4) 0.021(3) 0.026(3) 0.004(2)
O7 0.081(4) 0.065(3) 0.032(3) -0.004(2) 0.008(2) -0.039(3)
O8 0.031(3) 0.092(4) 0.060(3) -0.013(3) 0.001(2) -0.016(3)
C30 0.040(4) 0.061(5) 0.056(5) -0.028(4) -0.009(4) -0.005(4)
F4 0.101(4) 0.042(3) 0.170(6) -0.032(3) 0.013(4) 0.016(3)
F5 0.044(3) 0.166(5) 0.051(3) -0.047(3) 0.012(2) -0.003(3)
F6 0.033(2) 0.086(3) 0.093(3) -0.044(3) -0.012(2) 0.011(2)
S4 0.0273(8) 0.0283(8) 0.0299(9) 0.0022(6) 0.0035(6) -0.0004(6)
O14 0.033(2) 0.054(3) 0.047(3) 0.019(2) -0.009(2) -0.005(2)
O15 0.050(3) 0.034(3) 0.071(3) -0.018(2) 0.014(2) -0.012(2)
O16 0.048(3) 0.043(3) 0.029(2) 0.0035(19) 0.006(2) 0.015(2)
C60 0.030(3) 0.028(4) 0.038(4) 0.002(3) 0.000(3) -0.001(3)
F10 0.028(2) 0.046(2) 0.083(3) 0.014(2) -0.0027(19) 0.0069(17)
F11 0.039(2) 0.028(2) 0.072(3) 0.0008(18) -0.0124(18) -0.0076(16)
F12 0.052(3) 0.085(3) 0.046(3) 0.001(2) 0.018(2) -0.019(2)
O17 0.061(3) 0.045(3) 0.037(3) 0.002(2) -0.001(2) 0.014(2)
C61 0.072(6) 0.052(5) 0.061(5) 0.011(4) 0.013(4) 0.024(4)
C62 0.125(8) 0.077(6) 0.065(6) -0.010(5) 0.020(6) 0.050(6)
C63 0.066(6) 0.130(8) 0.044(5) 0.026(5) 0.017(4) 0.041(6)
C64 0.055(5) 0.076(6) 0.052(5) 0.022(4) -0.001(4) 0.008(4)
O18 0.064(3) 0.051(3) 0.058(3) -0.014(3) -0.001(3) -0.010(3)
C65 0.070(5) 0.047(5) 0.069(6) -0.019(4) 0.003(4) -0.005(4)
C66 0.169(10) 0.105(8) 0.044(5) -0.011(5) 0.016(6) -0.090(8)
C67 0.070(6) 0.143(9) 0.043(5) -0.025(5) 0.011(4) -0.026(6)
C68 0.090(6) 0.070(6) 0.046(5) 0.009(4) 0.009(4) -0.025(5)

loop_
_atom_type_symbol
_atom_type_description
_atom_type_scat_dispersion_real
_atom_type_scat_dispersion_imag
_atom_type_scat_source
C C 0.0033 0.0016 'International Tables Vol C Tables 4.2.6.8 and 6.1.1.4'
H H 0.0000 0.0000 'International Tables Vol C Tables 4.2.6.8 and 6.1.1.4'
N N 0.0061 0.0033 'International Tables Vol C Tables 4.2.6.8 and 6.1.1.4'
O O 0.0106 0.0060 'International Tables Vol C Tables 4.2.6.8 and 6.1.1.4'
F F 0.0171 0.0103 'International Tables Vol C Tables 4.2.6.8 and 6.1.1.4'
P P 0.1023 0.0942 'International Tables Vol C Tables 4.2.6.8 and 6.1.1.4'
S S 0.1246 0.1234 'International Tables Vol C Tables 4.2.6.8 and 6.1.1.4'
Fe Fe 0.3463 0.8444 'International Tables Vol C Tables 4.2.6.8 and 6.1.1.4'

loop_
_geom_angle_atom_site_label_1
_geom_angle_atom_site_label_2
_geom_angle_atom_site_label_3
_geom_angle
N7 Fe1 N2 97.1(2)
N7 Fe1 O2 93.21(19)
N2 Fe1 O2 169.37(15)
N7 Fe1 N3 97.3(2)
N2 Fe1 N3 85.69(16)
O2 Fe1 N3 90.37(16)
N7 Fe1 N1 169.7(2)
N2 Fe1 N1 87.68(16)
O2 Fe1 N1 82.61(15)
N3 Fe1 N1 92.23(16)
N7 Fe1 O5 88.43(19)
N2 Fe1 O5 88.02(15)
O2 Fe1 O5 94.96(15)
N3 Fe1 O5 171.98(16)
N1 Fe1 O5 82.54(15)
C1 P1 C3 99.1(2)
C1 P1 C2 98.3(2)
C3 P1 C2 95.2(2)
O1 N7 Fe1 168.6(5)
C1 N1 C7 105.2(4)
C1 N1 Fe1 118.9(3)
C7 N1 Fe1 135.5(4)
C2 N2 C14 106.7(4)
C2 N2 Fe1 119.3(3)
C14 N2 Fe1 133.8(3)
C3 N3 C21 106.6(4)
C3 N3 Fe1 118.7(3)
C21 N3 Fe1 134.6(4)
C1 N4 C8 107.0(4)
C1 N4 C9 125.9(4)
C8 N4 C9 127.1(4)
C2 N5 C15 107.3(4)
C2 N5 C16 127.7(5)
C15 N5 C16 125.0(5)
C3 N6 C22 107.2(5)
C3 N6 C23 126.8(5)
C22 N6 C23 126.0(5)
N1 C1 N4 111.0(5)
N1 C1 P1 126.6(4)
N4 C1 P1 122.3(4)
N2 C2 N5 110.5(5)
N2 C2 P1 127.0(4)
N5 C2 P1 122.5(4)
N3 C3 N6 109.9(5)
N3 C3 P1 126.7(4)
N6 C3 P1 123.1(4)
C7 C4 C6 109.6(5)
C7 C4 C5 111.6(5)
C6 C4 C5 107.3(5)
C7 C4 H4 109.4
C6 C4 H4 109.4
C5 C4 H4 109.4
C4 C5 H5A 109.5
C4 C5 H5B 109.5
H5A C5 H5B 109.5
C4 C5 H5C 109.5
H5A C5 H5C 109.5
H5B C5 H5C 109.5
C4 C6 H6A 109.5
C4 C6 H6B 109.5
H6A C6 H6B 109.5
C4 C6 H6C 109.5
H6A C6 H6C 109.5
H6B C6 H6C 109.5
C8 C7 N1 109.3(5)
C8 C7 C4 125.9(5)
N1 C7 C4 124.9(5)
C7 C8 N4 107.5(5)
C7 C8 H8 126.2
N4 C8 H8 126.2
N4 C9 C10 112.9(5)
N4 C9 H9A 109.0
C10 C9 H9A 109.0
N4 C9 H9B 109.0
C10 C9 H9B 109.0
H9A C9 H9B 107.8
C9 C10 H10A 109.5
C9 C10 H10B 109.5
H10A C10 H10B 109.5
C9 C10 H10C 109.5
H10A C10 H10C 109.5
H10B C10 H10C 109.5
C14 C11 C13 112.0(5)
C14 C11 C12 109.6(5)
C13 C11 C12 109.6(6)
C14 C11 H11 108.6
C13 C11 H11 108.6
C12 C11 H11 108.6
C11 C12 H12A 109.5
C11 C12 H12B 109.5
H12A C12 H12B 109.5
C11 C12 H12C 109.5
H12A C12 H12C 109.5
H12B C12 H12C 109.5
C11 C13 H13A 109.5
C11 C13 H13B 109.5
H13A C13 H13B 109.5
C11 C13 H13C 109.5
H13A C13 H13C 109.5
H13B C13 H13C 109.5
C15 C14 N2 108.6(5)
C15 C14 C11 126.1(5)
N2 C14 C11 125.2(5)
C14 C15 N5 106.9(5)
C14 C15 H15 126.5
N5 C15 H15 126.5
N5 C16 C17 112.0(5)
N5 C16 H16A 109.2
C17 C16 H16A 109.2
N5 C16 H16B 109.2
C17 C16 H16B 109.2
H16A C16 H16B 107.9
C16 C17 H17A 109.5
C16 C17 H17B 109.5
H17A C17 H17B 109.5
C16 C17 H17C 109.5
H17A C17 H17C 109.5
H17B C17 H17C 109.5
C21 C18 C20 111.3(5)
C21 C18 C19 109.7(5)
C20 C18 C19 109.5(5)
C21 C18 H18 108.8
C20 C18 H18 108.8
C19 C18 H18 108.8
C18 C19 H19A 109.5
C18 C19 H19B 109.5
H19A C19 H19B 109.5
C18 C19 H19C 109.5
H19A C19 H19C 109.5
H19B C19 H19C 109.5
C18 C20 H20A 109.5
C18 C20 H20B 109.5
H20A C20 H20B 109.5
C18 C20 H20C 109.5
H20A C20 H20C 109.5
H20B C20 H20C 109.5
C22 C21 N3 108.0(5)
C22 C21 C18 128.9(5)
N3 C21 C18 122.9(5)
C21 C22 N6 108.2(5)
C21 C22 H22 125.9
N6 C22 H22 125.9
N6 C23 C24 111.9(5)
N6 C23 H23A 109.2
C24 C23 H23A 109.2
N6 C23 H23B 109.2
C24 C23 H23B 109.2
H23A C23 H23B 107.9
C23 C24 H24A 109.5
C23 C24 H24B 109.5
H24A C24 H24B 109.5
C23 C24 H24C 109.5
H24A C24 H24C 109.5
H24B C24 H24C 109.5
S1 O2 Fe1 135.6(2)
O3 S1 O4 117.4(3)
O3 S1 O2 114.5(2)
O4 S1 O2 113.1(2)
O3 S1 C25 104.8(3)
O4 S1 C25 103.0(3)
O2 S1 C25 101.5(3)
F2 C25 F1 108.5(5)
F2 C25 F3 107.9(5)
F1 C25 F3 107.4(5)
F2 C25 S1 114.5(4)
F1 C25 S1 108.7(5)
F3 C25 S1 109.4(4)
C26 O5 C29 110.3(4)
C26 O5 Fe1 121.1(3)
C29 O5 Fe1 127.8(3)
O5 C26 C27 105.0(4)
O5 C26 H26A 110.7
C27 C26 H26A 110.7
O5 C26 H26B 110.7
C27 C26 H26B 110.7
H26A C26 H26B 108.8
C28 C27 C26 101.5(5)
C28 C27 H27A 111.5
C26 C27 H27A 111.5
C28 C27 H27B 111.5
C26 C27 H27B 111.5
H27A C27 H27B 109.3
C29 C28 C27 102.5(5)
C29 C28 H28A 111.3
C27 C28 H28A 111.3
C29 C28 H28B 111.3
C27 C28 H28B 111.3
H28A C28 H28B 109.2
O5 C29 C28 104.8(4)
O5 C29 H29A 110.8
C28 C29 H29A 110.8
O5 C29 H29B 110.8
C28 C29 H29B 110.8
H29A C29 H29B 108.9
N14 Fe2 N10 99.15(19)
N14 Fe2 N9 96.24(19)
N10 Fe2 N9 85.65(16)
N14 Fe2 O10 91.53(18)
N10 Fe2 O10 92.50(16)
N9 Fe2 O10 172.21(15)
N14 Fe2 O13 90.91(18)
N10 Fe2 O13 167.66(15)
N9 Fe2 O13 86.17(15)
O10 Fe2 O13 94.37(14)
N14 Fe2 N8 170.59(19)
N10 Fe2 N8 88.72(16)
N9 Fe2 N8 89.47(16)
O10 Fe2 N8 82.92(15)
O13 Fe2 N8 81.99(15)
C32 P2 C33 97.6(2)
C32 P2 C31 97.3(2)
C33 P2 C31 97.5(2)
O9 N14 Fe2 174.4(4)
C31 N8 C37 105.5(4)
C31 N8 Fe2 119.1(3)
C37 N8 Fe2 135.2(3)
C32 N9 C44 106.8(4)
C32 N9 Fe2 119.4(3)
C44 N9 Fe2 133.7(3)
C33 N10 C51 106.2(5)
C33 N10 Fe2 119.7(4)
C51 N10 Fe2 133.5(4)
C31 N11 C38 106.4(4)
C31 N11 C39 129.5(5)
C38 N11 C39 123.9(5)
C32 N12 C45 108.1(4)
C32 N12 C46 127.4(5)
C45 N12 C46 124.5(5)
N8 C31 N11 111.9(5)
N8 C31 P2 126.4(4)
N11 C31 P2 121.7(4)
N9 C32 N12 109.2(5)
N9 C32 P2 127.3(4)
N12 C32 P2 123.6(4)
N10 C33 N13 110.4(5)
N10 C33 P2 126.7(4)
N13 C33 P2 122.8(4)
C37 C34 C35 109.9(5)
C37 C34 C36 110.1(5)
C35 C34 C36 109.9(5)
C37 C34 H34 109.0
C35 C34 H34 109.0
C36 C34 H34 109.0
C34 C35 H35A 109.5
C34 C35 H35B 109.5
H35A C35 H35B 109.5
C34 C35 H35C 109.5
H35A C35 H35C 109.5
H35B C35 H35C 109.5
C34 C36 H36A 109.5
C34 C36 H36B 109.5
H36A C36 H36B 109.5
C34 C36 H36C 109.5
H36A C36 H36C 109.5
H36B C36 H36C 109.5
C38 C37 N8 108.4(5)
C38 C37 C34 125.8(5)
N8 C37 C34 125.8(5)
N11 C38 C37 107.8(5)
N11 C38 H38 126.1
C37 C38 H38 126.1
N11 C39 C40 110.8(5)
N11 C39 H39A 109.5
C40 C39 H39A 109.5
N11 C39 H39B 109.5
C40 C39 H39B 109.5
H39A C39 H39B 108.1
C39 C40 H40A 109.5
C39 C40 H40B 109.5
H40A C40 H40B 109.5
C39 C40 H40C 109.5
H40A C40 H40C 109.5
H40B C40 H40C 109.5
C44 C41 C42 110.3(4)
C44 C41 C43 112.2(5)
C42 C41 C43 110.8(5)
C44 C41 H41 107.8
C42 C41 H41 107.8
C43 C41 H41 107.8
C41 C42 H42A 109.5
C41 C42 H42B 109.5
H42A C42 H42B 109.5
C41 C42 H42C 109.5
H42A C42 H42C 109.5
H42B C42 H42C 109.5
C41 C43 H43A 109.5
C41 C43 H43B 109.5
H43A C43 H43B 109.5
C41 C43 H43C 109.5
H43A C43 H43C 109.5
H43B C43 H43C 109.5
C45 C44 N9 109.0(5)
C45 C44 C41 126.0(5)
N9 C44 C41 124.8(5)
C44 C45 N12 106.9(5)
C44 C45 H45 126.5
N12 C45 H45 126.5
N12 C46 C47 111.2(5)
N12 C46 H46A 109.4
C47 C46 H46A 109.4
N12 C46 H46B 109.4
C47 C46 H46B 109.4
H46A C46 H46B 108.0
C46 C47 H47A 109.5
C46 C47 H47B 109.5
H47A C47 H47B 109.5
C46 C47 H47C 109.5
H47A C47 H47C 109.5
H47B C47 H47C 109.5
C51 C48 C50 111.4(6)
C51 C48 C49 108.7(5)
C50 C48 C49 111.1(6)
C51 C48 H48 108.5
C50 C48 H48 108.5
C49 C48 H48 108.5
C48 C49 H49A 109.5
C48 C49 H49B 109.5
H49A C49 H49B 109.5
C48 C49 H49C 109.5
H49A C49 H49C 109.5
H49B C49 H49C 109.5
C48 C50 H50A 109.5
C48 C50 H50B 109.5
H50A C50 H50B 109.5
C48 C50 H50C 109.5
H50A C50 H50C 109.5
H50B C50 H50C 109.5
C52 C51 N10 109.1(5)
C52 C51 C48 127.9(5)
N10 C51 C48 122.8(5)
C51 C52 N13 106.7(5)
C51 C52 H52 126.7
N13 C52 H52 126.7
C33 N13 C52 107.4(5)
C33 N13 C53' 126.6(19)
C52 N13 C53' 122(2)
C33 N13 C53 127.5(6)
C52 N13 C53 124.7(6)
N13 C53 C54 108.9(7)
N13 C53 H53A 109.9
C54 C53 H53A 109.9
N13 C53 H53B 109.9
C54 C53 H53B 109.9
H53A C53 H53B 108.3
N13 C53' C54' 102.0(18)
N13 C53' H53C 111.4
C54' C53' H53C 111.4
N13 C53' H53D 111.4
C54' C53' H53D 111.4
H53C C53' H53D 109.2
S2 O10 Fe2 134.0(2)
O11 S2 O12 117.0(2)
O11 S2 O10 113.7(2)
O12 S2 O10 113.4(2)
O11 S2 C55 104.8(3)
O12 S2 C55 103.7(3)
O10 S2 C55 102.2(3)
F8 C55 F7 107.7(5)
F8 C55 F9 106.7(5)
F7 C55 F9 107.2(5)
F8 C55 S2 113.1(4)
F7 C55 S2 110.6(4)
F9 C55 S2 111.2(4)
C56 O13 C59 109.4(4)
C56 O13 Fe2 124.2(3)
C59 O13 Fe2 125.7(3)
O13 C56 C57 106.2(5)
O13 C56 H56A 110.5
C57 C56 H56A 110.5
O13 C56 H56B 110.5
C57 C56 H56B 110.5
H56A C56 H56B 108.7
C56 C57 C58 103.8(6)
C56 C57 H57A 111.0
C58 C57 H57A 111.0
C56 C57 H57B 111.0
C58 C57 H57B 111.0
H57A C57 H57B 109.0
C59 C58 C57 103.0(5)
C59 C58 H58A 111.2
C57 C58 H58A 111.2
C59 C58 H58B 111.2
C57 C58 H58B 111.2
H58A C58 H58B 109.1
O13 C59 C58 105.4(4)
O13 C59 H59A 110.7
C58 C59 H59A 110.7
O13 C59 H59B 110.7
C58 C59 H59B 110.7
H59A C59 H59B 108.8
O7 S3 O6 113.4(3)
O7 S3 O8 114.7(3)
O6 S3 O8 116.2(3)
O7 S3 C30 103.5(3)
O6 S3 C30 103.3(3)
O8 S3 C30 103.5(3)
F5 C30 F4 105.6(6)
F5 C30 F6 106.4(6)
F4 C30 F6 107.6(6)
F5 C30 S3 112.5(5)
F4 C30 S3 111.4(5)
F6 C30 S3 112.8(5)
O16 S4 O15 113.6(3)
O16 S4 O14 114.9(3)
O15 S4 O14 116.0(3)
O16 S4 C60 103.6(3)
O15 S4 C60 103.5(3)
O14 S4 C60 103.1(3)
F12 C60 F11 105.9(5)
F12 C60 F10 107.9(5)
F11 C60 F10 106.2(5)
F12 C60 S4 113.2(4)
F11 C60 S4 111.1(4)
F10 C60 S4 112.1(4)
C64 O17 C61 106.9(5)
O17 C61 C62 108.0(6)
O17 C61 H61A 110.1
C62 C61 H61A 110.1
O17 C61 H61B 110.1
C62 C61 H61B 110.1
H61A C61 H61B 108.4
C61 C62 C63 104.3(7)
C61 C62 H62A 110.9
C63 C62 H62A 110.9
C61 C62 H62B 110.9
C63 C62 H62B 110.9
H62A C62 H62B 108.9
C64 C63 C62 97.2(6)
C64 C63 H63A 112.3
C62 C63 H63A 112.3
C64 C63 H63B 112.3
C62 C63 H63B 112.3
H63A C63 H63B 109.9
O17 C64 C63 107.2(6)
O17 C64 H64A 110.3
C63 C64 H64A 110.3
O17 C64 H64B 110.3
C63 C64 H64B 110.3
H64A C64 H64B 108.5
C68 O18 C65 106.8(6)
O18 C65 C66 109.1(7)
O18 C65 H65A 109.9
C66 C65 H65A 109.9
O18 C65 H65B 109.9
C66 C65 H65B 109.9
H65A C65 H65B 108.3
C65 C66 C67 105.3(7)
C65 C66 H66A 110.7
C67 C66 H66A 110.7
C65 C66 H66B 110.7
C67 C66 H66B 110.7
H66A C66 H66B 108.8
C68 C67 C66 100.9(6)
C68 C67 H67A 111.6
C66 C67 H67A 111.6
C68 C67 H67B 111.6
C66 C67 H67B 111.6
H67A C67 H67B 109.4
O18 C68 C67 110.1(6)
O18 C68 H68A 109.6
C67 C68 H68A 109.6
O18 C68 H68B 109.6
C67 C68 H68B 109.6
H68A C68 H68B 108.1

loop_
_geom_bond_atom_site_label_1
_geom_bond_atom_site_label_2
_geom_bond_distance
Fe1 N7 1.765(5)
Fe1 N2 2.136(4)
Fe1 O2 2.154(4)
Fe1 N3 2.165(4)
Fe1 N1 2.169(4)
Fe1 O5 2.197(4)
P1 C1 1.802(5)
P1 C3 1.809(5)
P1 C2 1.825(6)
N7 O1 1.146(6)
N1 C1 1.343(6)
N1 C7 1.386(7)
N2 C2 1.328(6)
N2 C14 1.383(6)
N3 C3 1.334(7)
N3 C21 1.394(6)
N4 C1 1.350(6)
N4 C8 1.367(6)
N4 C9 1.484(6)
N5 C2 1.355(6)
N5 C15 1.376(7)
N5 C16 1.456(6)
N6 C3 1.359(6)
N6 C22 1.365(7)
N6 C23 1.468(7)
C4 C7 1.510(7)
C4 C6 1.535(8)
C4 C5 1.540(8)
C4 H4 1.0000
C5 H5A 0.9800
C5 H5B 0.9800
C5 H5C 0.9800
C6 H6A 0.9800
C6 H6B 0.9800
C6 H6C 0.9800
C7 C8 1.350(7)
C8 H8 0.9500
C9 C10 1.493(7)
C9 H9A 0.9900
C9 H9B 0.9900
C10 H10A 0.9800
C10 H10B 0.9800
C10 H10C 0.9800
C11 C14 1.496(7)
C11 C13 1.521(8)
C11 C12 1.538(8)
C11 H11 1.0000
C12 H12A 0.9800
C12 H12B 0.9800
C12 H12C 0.9800
C13 H13A 0.9800
C13 H13B 0.9800
C13 H13C 0.9800
C14 C15 1.362(7)
C15 H15 0.9500
C16 C17 1.502(8)
C16 H16A 0.9900
C16 H16B 0.9900
C17 H17A 0.9800
C17 H17B 0.9800
C17 H17C 0.9800
C18 C21 1.508(8)
C18 C20 1.519(8)
C18 C19 1.543(8)
C18 H18 1.0000
C19 H19A 0.9800
C19 H19B 0.9800
C19 H19C 0.9800
C20 H20A 0.9800
C20 H20B 0.9800
C20 H20C 0.9800
C21 C22 1.348(8)
C22 H22 0.9500
C23 C24 1.512(8)
C23 H23A 0.9900
C23 H23B 0.9900
C24 H24A 0.9800
C24 H24B 0.9800
C24 H24C 0.9800
O2 S1 1.466(4)
S1 O3 1.402(4)
S1 O4 1.448(4)
S1 C25 1.830(7)
C25 F2 1.294(7)
C25 F1 1.331(6)
C25 F3 1.348(7)
O5 C26 1.431(6)
O5 C29 1.476(6)
C26 C27 1.548(8)
C26 H26A 0.9900
C26 H26B 0.9900
C27 C28 1.525(8)
C27 H27A 0.9900
C27 H27B 0.9900
C28 C29 1.518(8)
C28 H28A 0.9900
C28 H28B 0.9900
C29 H29A 0.9900
C29 H29B 0.9900
Fe2 N14 1.763(5)
Fe2 N10 2.141(4)
Fe2 N9 2.143(4)
Fe2 O10 2.149(4)
Fe2 O13 2.193(4)
Fe2 N8 2.210(4)
P2 C32 1.802(5)
P2 C33 1.810(6)
P2 C31 1.815(5)
N14 O9 1.153(6)
N8 C31 1.327(6)
N8 C37 1.389(6)
N9 C32 1.342(6)
N9 C44 1.378(7)
N10 C33 1.336(7)
N10 C51 1.381(7)
N11 C31 1.352(7)
N11 C38 1.362(7)
N11 C39 1.475(7)
N12 C32 1.357(6)
N12 C45 1.368(7)
N12 C46 1.466(6)
C33 N13 1.352(7)
C34 C37 1.497(7)
C34 C35 1.520(8)
C34 C36 1.540(8)
C34 H34 1.0000
C35 H35A 0.9800
C35 H35B 0.9800
C35 H35C 0.9800
C36 H36A 0.9800
C36 H36B 0.9800
C36 H36C 0.9800
C37 C38 1.366(7)
C38 H38 0.9500
C39 C40 1.512(8)
C39 H39A 0.9900
C39 H39B 0.9900
C40 H40A 0.9800
C40 H40B 0.9800
C40 H40C 0.9800
C41 C44 1.507(7)
C41 C42 1.528(7)
C41 C43 1.529(8)
C41 H41 1.0000
C42 H42A 0.9800
C42 H42B 0.9800
C42 H42C 0.9800
C43 H43A 0.9800
C43 H43B 0.9800
C43 H43C 0.9800
C44 C45 1.353(7)
C45 H45 0.9500
C46 C47 1.512(8)
C46 H46A 0.9900
C46 H46B 0.9900
C47 H47A 0.9800
C47 H47B 0.9800
C47 H47C 0.9800
C48 C51 1.506(8)
C48 C50 1.521(9)
C48 C49 1.562(10)
C48 H48 1.0000
C49 H49A 0.9800
C49 H49B 0.9800
C49 H49C 0.9800
C50 H50A 0.9800
C50 H50B 0.9800
C50 H50C 0.9800
C51 C52 1.358(8)
C52 N13 1.378(7)
C52 H52 0.9500
N13 C53' 1.493(18)
N13 C53 1.497(8)
C53 C54 1.519(11)
C53 H53A 0.9900
C53 H53B 0.9900
C54 H54A 0.9800
C54 H54B 0.9800
C54 H54C 0.9800
C53' C54' 1.52(2)
C53' H53C 0.9900
C53' H53D 0.9900
C54' H54D 0.9800
C54' H54E 0.9800
C54' H54F 0.9800
O10 S2 1.465(4)
S2 O11 1.431(4)
S2 O12 1.442(4)
S2 C55 1.820(6)
C55 F8 1.315(7)
C55 F7 1.326(7)
C55 F9 1.335(7)
O13 C56 1.453(6)
O13 C59 1.460(6)
C56 C57 1.465(9)
C56 H56A 0.9900
C56 H56B 0.9900
C57 C58 1.523(9)
C57 H57A 0.9900
C57 H57B 0.9900
C58 C59 1.521(8)
C58 H58A 0.9900
C58 H58B 0.9900
C59 H59A 0.9900
C59 H59B 0.9900
S3 O7 1.420(5)
S3 O6 1.426(5)
S3 O8 1.429(4)
S3 C30 1.783(7)
C30 F5 1.317(8)
C30 F4 1.325(8)
C30 F6 1.328(7)
S4 O16 1.421(4)
S4 O15 1.431(4)
S4 O14 1.433(4)
S4 C60 1.803(6)
C60 F12 1.322(7)
C60 F11 1.334(6)
C60 F10 1.338(6)
O17 C64 1.404(8)
O17 C61 1.437(7)
C61 C62 1.444(10)
C61 H61A 0.9900
C61 H61B 0.9900
C62 C63 1.529(11)
C62 H62A 0.9900
C62 H62B 0.9900
C63 C64 1.524(10)
C63 H63A 0.9900
C63 H63B 0.9900
C64 H64A 0.9900
C64 H64B 0.9900
O18 C68 1.406(8)
O18 C65 1.420(8)
C65 C66 1.426(10)
C65 H65A 0.9900
C65 H65B 0.9900
C66 C67 1.510(11)
C66 H66A 0.9900
C66 H66B 0.9900
C67 C68 1.496(10)
C67 H67A 0.9900
C67 H67B 0.9900
C68 H68A 0.9900
C68 H68B 0.9900

loop_
_geom_torsion_atom_site_label_1
_geom_torsion_atom_site_label_2
_geom_torsion_atom_site_label_3
_geom_torsion_atom_site_label_4
_geom_torsion
N2 Fe1 N7 O1 9(3)
O2 Fe1 N7 O1 -168(3)
N3 Fe1 N7 O1 -77(3)
N1 Fe1 N7 O1 126(2)
O5 Fe1 N7 O1 97(3)
N7 Fe1 N1 C1 -165.3(10)
N2 Fe1 N1 C1 -47.6(4)
O2 Fe1 N1 C1 128.0(4)
N3 Fe1 N1 C1 38.0(4)
O5 Fe1 N1 C1 -135.9(4)
N7 Fe1 N1 C7 23.8(13)
N2 Fe1 N1 C7 141.5(5)
O2 Fe1 N1 C7 -42.9(5)
N3 Fe1 N1 C7 -132.9(5)
O5 Fe1 N1 C7 53.2(5)
N7 Fe1 N2 C2 -141.9(4)
O2 Fe1 N2 C2 23.4(11)
N3 Fe1 N2 C2 -45.1(4)
N1 Fe1 N2 C2 47.3(4)
O5 Fe1 N2 C2 130.0(4)
N7 Fe1 N2 C14 31.6(5)
O2 Fe1 N2 C14 -163.2(7)
N3 Fe1 N2 C14 128.4(5)
N1 Fe1 N2 C14 -139.2(5)
O5 Fe1 N2 C14 -56.6(5)
N7 Fe1 N3 C3 149.1(4)
N2 Fe1 N3 C3 52.5(4)
O2 Fe1 N3 C3 -117.6(4)
N1 Fe1 N3 C3 -35.0(4)
O5 Fe1 N3 C3 14.1(14)
N7 Fe1 N3 C21 -34.9(5)
N2 Fe1 N3 C21 -131.5(5)
O2 Fe1 N3 C21 58.4(5)
N1 Fe1 N3 C21 141.0(5)
O5 Fe1 N3 C21 -169.9(10)
C7 N1 C1 N4 -0.2(6)
Fe1 N1 C1 N4 -173.6(3)
C7 N1 C1 P1 177.5(4)
Fe1 N1 C1 P1 4.1(6)
C8 N4 C1 N1 0.5(6)
C9 N4 C1 N1 178.9(4)
C8 N4 C1 P1 -177.3(4)
C9 N4 C1 P1 1.1(7)
C3 P1 C1 N1 -51.1(5)
C2 P1 C1 N1 45.6(5)
C3 P1 C1 N4 126.4(4)
C2 P1 C1 N4 -136.9(4)
C14 N2 C2 N5 0.0(6)
Fe1 N2 C2 N5 175.1(3)
C14 N2 C2 P1 -179.1(4)
Fe1 N2 C2 P1 -4.1(6)
C15 N5 C2 N2 0.1(6)
C16 N5 C2 N2 -178.0(5)
C15 N5 C2 P1 179.2(4)
C16 N5 C2 P1 1.2(8)
C1 P1 C2 N2 -46.4(5)
C3 P1 C2 N2 53.6(5)
C1 P1 C2 N5 134.6(4)
C3 P1 C2 N5 -125.4(4)
C21 N3 C3 N6 -0.5(6)
Fe1 N3 C3 N6 176.5(3)
C21 N3 C3 P1 173.2(4)
Fe1 N3 C3 P1 -9.8(6)
C22 N6 C3 N3 -0.7(6)
C23 N6 C3 N3 -179.3(5)
C22 N6 C3 P1 -174.7(4)
C23 N6 C3 P1 6.8(8)
C1 P1 C3 N3 54.9(5)
C2 P1 C3 N3 -44.4(5)
C1 P1 C3 N6 -132.2(5)
C2 P1 C3 N6 128.5(5)
C1 N1 C7 C8 -0.2(6)
Fe1 N1 C7 C8 171.6(4)
C1 N1 C7 C4 179.8(5)
Fe1 N1 C7 C4 -8.5(8)
C6 C4 C7 C8 -62.5(7)
C5 C4 C7 C8 56.3(8)
C6 C4 C7 N1 117.6(6)
C5 C4 C7 N1 -123.7(6)
N1 C7 C8 N4 0.5(6)
C4 C7 C8 N4 -179.4(5)
C1 N4 C8 C7 -0.6(6)
C9 N4 C8 C7 -179.0(5)
C1 N4 C9 C10 176.0(5)
C8 N4 C9 C10 -5.9(8)
C2 N2 C14 C15 -0.1(6)
Fe1 N2 C14 C15 -174.1(4)
C2 N2 C14 C11 178.3(5)
Fe1 N2 C14 C11 4.2(8)
C13 C11 C14 C15 -46.9(8)
C12 C11 C14 C15 74.9(7)
C13 C11 C14 N2 135.0(6)
C12 C11 C14 N2 -103.2(6)
N2 C14 C15 N5 0.1(6)
C11 C14 C15 N5 -178.2(5)
C2 N5 C15 C14 -0.1(6)
C16 N5 C15 C14 178.0(5)
C2 N5 C16 C17 108.6(6)
C15 N5 C16 C17 -69.2(7)
C3 N3 C21 C22 1.6(6)
Fe1 N3 C21 C22 -174.8(4)
C3 N3 C21 C18 -173.2(5)
Fe1 N3 C21 C18 10.5(8)
C20 C18 C21 C22 35.2(8)
C19 C18 C21 C22 -86.1(8)
C20 C18 C21 N3 -151.2(5)
C19 C18 C21 N3 87.4(6)
N3 C21 C22 N6 -2.0(6)
C18 C21 C22 N6 172.3(5)
C3 N6 C22 C21 1.7(6)
C23 N6 C22 C21 -179.7(5)
C3 N6 C23 C24 -87.5(7)
C22 N6 C23 C24 94.2(7)
N7 Fe1 O2 S1 -16.2(4)
N2 Fe1 O2 S1 178.4(7)
N3 Fe1 O2 S1 -113.5(4)
N1 Fe1 O2 S1 154.3(4)
O5 Fe1 O2 S1 72.5(4)
Fe1 O2 S1 O3 39.6(4)
Fe1 O2 S1 O4 -98.4(4)
Fe1 O2 S1 C25 152.0(4)
O3 S1 C25 F2 179.6(4)
O4 S1 C25 F2 -57.1(5)
O2 S1 C25 F2 60.2(5)
O3 S1 C25 F1 -58.8(5)
O4 S1 C25 F1 64.5(5)
O2 S1 C25 F1 -178.2(4)
O3 S1 C25 F3 58.3(4)
O4 S1 C25 F3 -178.4(4)
O2 S1 C25 F3 -61.2(4)
N7 Fe1 O5 C26 42.2(4)
N2 Fe1 O5 C26 139.4(4)
O2 Fe1 O5 C26 -50.9(4)
N3 Fe1 O5 C26 177.7(10)
N1 Fe1 O5 C26 -132.7(4)
N7 Fe1 O5 C29 -127.1(4)
N2 Fe1 O5 C29 -30.0(4)
O2 Fe1 O5 C29 139.8(4)
N3 Fe1 O5 C29 8.3(14)
N1 Fe1 O5 C29 58.0(4)
C29 O5 C26 C27 -14.0(6)
Fe1 O5 C26 C27 174.9(3)
O5 C26 C27 C28 33.2(6)
C26 C27 C28 C29 -39.2(6)
C26 O5 C29 C28 -11.0(6)
Fe1 O5 C29 C28 159.2(4)
C27 C28 C29 O5 31.6(6)
N10 Fe2 N14 O9 57(5)
N9 Fe2 N14 O9 -30(5)
O10 Fe2 N14 O9 149(5)
O13 Fe2 N14 O9 -116(5)
N8 Fe2 N14 O9 -157(4)
N14 Fe2 N8 C31 167.4(11)
N10 Fe2 N8 C31 -45.8(4)
N9 Fe2 N8 C31 39.9(4)
O10 Fe2 N8 C31 -138.5(4)
O13 Fe2 N8 C31 126.1(4)
N14 Fe2 N8 C37 -6.6(15)
N10 Fe2 N8 C37 140.2(5)
N9 Fe2 N8 C37 -134.1(5)
O10 Fe2 N8 C37 47.5(5)
O13 Fe2 N8 C37 -47.9(5)
N14 Fe2 N9 C32 147.4(4)
N10 Fe2 N9 C32 48.7(4)
O10 Fe2 N9 C32 -27.8(13)
O13 Fe2 N9 C32 -122.1(4)
N8 Fe2 N9 C32 -40.1(4)
N14 Fe2 N9 C44 -36.9(5)
N10 Fe2 N9 C44 -135.7(5)
O10 Fe2 N9 C44 147.8(10)
O13 Fe2 N9 C44 53.5(5)
N8 Fe2 N9 C44 135.6(5)
N14 Fe2 N10 C33 -147.4(4)
N9 Fe2 N10 C33 -51.8(4)
O10 Fe2 N10 C33 120.6(4)
O13 Fe2 N10 C33 -3.2(10)
N8 Fe2 N10 C33 37.8(4)
N14 Fe2 N10 C51 42.2(5)
N9 Fe2 N10 C51 137.9(5)
O10 Fe2 N10 C51 -49.7(5)
O13 Fe2 N10 C51 -173.5(6)
N8 Fe2 N10 C51 -132.6(5)
C37 N8 C31 N11 -0.1(6)
Fe2 N8 C31 N11 -175.8(3)
C37 N8 C31 P2 -179.3(4)
Fe2 N8 C31 P2 5.1(6)
C38 N11 C31 N8 0.8(6)
C39 N11 C31 N8 174.9(5)
C38 N11 C31 P2 -179.9(4)
C39 N11 C31 P2 -5.9(8)
C32 P2 C31 N8 -52.7(5)
C33 P2 C31 N8 46.0(5)
C32 P2 C31 N11 128.2(5)
C33 P2 C31 N11 -133.1(5)
C44 N9 C32 N12 -0.7(6)
Fe2 N9 C32 N12 176.0(3)
C44 N9 C32 P2 179.0(4)
Fe2 N9 C32 P2 -4.3(6)
C45 N12 C32 N9 0.2(6)
C46 N12 C32 N9 -179.4(5)
C45 N12 C32 P2 -179.5(4)
C46 N12 C32 P2 0.9(8)
C33 P2 C32 N9 -45.5(5)
C31 P2 C32 N9 53.1(5)
C33 P2 C32 N12 134.1(4)
C31 P2 C32 N12 -127.3(5)
C51 N10 C33 N13 1.4(6)
Fe2 N10 C33 N13 -171.3(3)
C51 N10 C33 P2 -177.1(4)
Fe2 N10 C33 P2 10.1(6)
C32 P2 C33 N10 42.0(5)
C31 P2 C33 N10 -56.4(5)
C32 P2 C33 N13 -136.4(5)
C31 P2 C33 N13 125.2(5)
C31 N8 C37 C38 -0.6(6)
Fe2 N8 C37 C38 174.0(4)
C31 N8 C37 C34 178.6(5)
Fe2 N8 C37 C34 -6.9(8)
C35 C34 C37 C38 74.4(7)
C36 C34 C37 C38 -46.7(8)
C35 C34 C37 N8 -104.6(6)
C36 C34 C37 N8 134.3(6)
C31 N11 C38 C37 -1.2(6)
C39 N11 C38 C37 -175.6(5)
N8 C37 C38 N11 1.1(6)
C34 C37 C38 N11 -178.1(5)
C31 N11 C39 C40 -92.0(7)
C38 N11 C39 C40 81.1(7)
C32 N9 C44 C45 1.0(6)
Fe2 N9 C44 C45 -175.0(4)
C32 N9 C44 C41 -175.1(5)
Fe2 N9 C44 C41 8.9(8)
C42 C41 C44 C45 -81.2(7)
C43 C41 C44 C45 42.8(7)
C42 C41 C44 N9 94.2(6)
C43 C41 C44 N9 -141.8(5)
N9 C44 C45 N12 -0.9(6)
C41 C44 C45 N12 175.1(5)
C32 N12 C45 C44 0.4(6)
C46 N12 C45 C44 -180.0(5)
C32 N12 C46 C47 108.2(6)
C45 N12 C46 C47 -71.3(7)
C33 N10 C51 C52 -2.8(7)
Fe2 N10 C51 C52 168.4(4)
C33 N10 C51 C48 173.0(6)
Fe2 N10 C51 C48 -15.7(9)
C50 C48 C51 C52 -29.7(10)
C49 C48 C51 C52 93.0(8)
C50 C48 C51 N10 155.3(6)
C49 C48 C51 N10 -82.0(7)
N10 C51 C52 N13 3.1(7)
C48 C51 C52 N13 -172.5(6)
N10 C33 N13 C52 0.4(7)
P2 C33 N13 C52 179.1(4)
N10 C33 N13 C53' -159(2)
P2 C33 N13 C53' 20(2)
N10 C33 N13 C53 173.7(6)
P2 C33 N13 C53 -7.7(9)
C51 C52 N13 C33 -2.2(7)
C51 C52 N13 C53' 157.9(16)
C51 C52 N13 C53 -175.7(6)
C33 N13 C53 C54 124.3(8)
C52 N13 C53 C54 -63.6(10)
C33 N13 C53' C54' -136(2)
C52 N13 C53' C54' 68(4)
N14 Fe2 O10 S2 26.2(3)
N10 Fe2 O10 S2 125.4(3)
N9 Fe2 O10 S2 -158.6(10)
O13 Fe2 O10 S2 -64.9(3)
N8 Fe2 O10 S2 -146.2(3)
Fe2 O10 S2 O11 -38.6(4)
Fe2 O10 S2 O12 98.3(3)
Fe2 O10 S2 C55 -150.8(3)
O11 S2 C55 F8 -176.4(4)
O12 S2 C55 F8 60.3(5)
O10 S2 C55 F8 -57.7(5)
O11 S2 C55 F7 62.7(5)
O12 S2 C55 F7 -60.5(5)
O10 S2 C55 F7 -178.5(4)
O11 S2 C55 F9 -56.3(5)
O12 S2 C55 F9 -179.5(4)
O10 S2 C55 F9 62.5(5)
N14 Fe2 O13 C56 -35.0(4)
N10 Fe2 O13 C56 -179.7(7)
N9 Fe2 O13 C56 -131.1(4)
O10 Fe2 O13 C56 56.6(4)
N8 Fe2 O13 C56 138.9(4)
N14 Fe2 O13 C59 134.7(4)
N10 Fe2 O13 C59 -10.0(10)
N9 Fe2 O13 C59 38.5(4)
O10 Fe2 O13 C59 -133.7(4)
N8 Fe2 O13 C59 -51.5(4)
C59 O13 C56 C57 -17.2(7)
Fe2 O13 C56 C57 153.9(5)
O13 C56 C57 C58 32.2(7)
C56 C57 C58 C59 -34.6(7)
C56 O13 C59 C58 -5.1(6)
Fe2 O13 C59 C58 -176.0(4)
C57 C58 C59 O13 24.3(7)
O7 S3 C30 F5 177.7(5)
O6 S3 C30 F5 -63.9(6)
O8 S3 C30 F5 57.7(6)
O7 S3 C30 F4 59.3(6)
O6 S3 C30 F4 177.7(5)
O8 S3 C30 F4 -60.7(6)
O7 S3 C30 F6 -61.9(6)
O6 S3 C30 F6 56.6(7)
O8 S3 C30 F6 178.2(6)
O16 S4 C60 F12 179.2(4)
O15 S4 C60 F12 -62.0(5)
O14 S4 C60 F12 59.2(5)
O16 S4 C60 F11 60.2(4)
O15 S4 C60 F11 179.0(4)
O14 S4 C60 F11 -59.8(5)
O16 S4 C60 F10 -58.5(5)
O15 S4 C60 F10 60.4(5)
O14 S4 C60 F10 -178.5(4)
C64 O17 C61 C62 1.6(9)
O17 C61 C62 C63 -26.2(10)
C61 C62 C63 C64 37.6(9)
C61 O17 C64 C63 24.0(8)
C62 C63 C64 O17 -37.9(9)
C68 O18 C65 C66 -14.6(9)
O18 C65 C66 C67 26.7(11)
C65 C66 C67 C68 -26.9(11)
C65 O18 C68 C67 -3.8(9)
C66 C67 C68 O18 19.0(10)
